data_4337901
loop_
_publ_author_name
'Schwamm, Ryan J.'
'Day, Benjamin M.'
'Coles, Martyn P.'
'Fitchett, Christopher M.'

_publ_section_title
;
 Low-Coordinate Bismuth Cations.
;
_journal_issue 7
_journal_name_full 'Inorganic chemistry'
_journal_page_first 3778
_journal_paper_doi 10.1021/ic500113g
_journal_volume 53
_journal_year 2014
_chemical_formula_moiety 'C52 H80 Bi2 Cl N4 Si2, C6 H14, Cl4 Ga'
_chemical_formula_sum 'C58 H94 Bi2 Cl5 Ga N4 Si2'
_chemical_formula_weight 1568.48
_chemical_name_systematic
;
 ?
;
_space_group_crystal_system triclinic
_space_group_IT_number 2
_space_group_name_Hall '-P 1'
_space_group_name_H-M_alt 'P -1'
_symmetry_space_group_name_Hall '-P 1'
_symmetry_space_group_name_H-M 'P -1'
_atom_sites_solution_hydrogens geom
_atom_sites_solution_primary iterative
_audit_creation_date 2013-08-14
_audit_creation_method
;
  Olex2 1.2
  (compiled 2013.04.25 svn.r2679, GUI svn.r4466)
;
_cell_angle_alpha 117.739(4)
_cell_angle_beta 92.142(3)
_cell_angle_gamma 90.447(3)
_cell_formula_units_Z 2
_cell_length_a 12.8472(5)
_cell_length_b 17.0713(7)
_cell_length_c 17.4081(7)
_cell_measurement_reflns_used 11261
_cell_measurement_temperature 120.01(10)
_cell_measurement_theta_max 73.5420
_cell_measurement_theta_min 3.4250
_cell_volume 3375.4(3)
_computing_cell_refinement
;
CrysAlisPro, Agilent Technologies,
Version 1.171.36.28 (release 01-02-2013 CrysAlis171 .NET)
(compiled Feb  1 2013,16:14:44)
;
_computing_data_collection
;
CrysAlisPro, Agilent Technologies,
Version 1.171.36.28 (release 01-02-2013 CrysAlis171 .NET)
(compiled Feb  1 2013,16:14:44)
;
_computing_data_reduction
;
CrysAlisPro, Agilent Technologies,
Version 1.171.36.28 (release 01-02-2013 CrysAlis171 .NET)
(compiled Feb  1 2013,16:14:44)
;
_computing_molecular_graphics
;
O. V. Dolomanov, L. J. Bourhis, R. J. Gildea, J. A. K. Howard and H. Puschmann,
OLEX2: a complete structure solution, refinement and analysis program.
J. Appl. Cryst. (2009). 42, 339-341.
;
_computing_publication_material
;
O. V. Dolomanov, L. J. Bourhis, R. J. Gildea, J. A. K. Howard and H. Puschmann,
OLEX2: a complete structure solution, refinement and analysis program.
J. Appl. Cryst. (2009). 42, 339-341.
;
_computing_structure_refinement
;
olex2.refine (L.J. Bourhis, O.V. Dolomanov, R.J. Gildea, J.A.K. Howard,
H. Puschmann, in preparation, 2011)
;
_computing_structure_solution
;
olex2.solve (L.J. Bourhis, O.V. Dolomanov, R.J. Gildea, J.A.K. Howard,
H. Puschmann, in preparation, 2011)
;
_diffrn_ambient_temperature 120.0(1)
_diffrn_detector_area_resol_mean 10.6501
_diffrn_measured_fraction_theta_full 0.9998
_diffrn_measured_fraction_theta_max 0.9682
_diffrn_measurement_details
;
  1 omega -114.00   -8.00   1.0000    9.0000
omega____ theta____ kappa____ phi______ frames
    -      -39.6563  -77.0000  -60.0000 106

  2 omega  -95.00   -5.00   1.0000    9.0000
omega____ theta____ kappa____ phi______ frames
    -      -39.6563  125.0000   90.0000 90

  3 omega  -58.00   33.00   1.0000    9.0000
omega____ theta____ kappa____ phi______ frames
    -      -39.6563   57.0000   60.0000 91

  4 omega   35.00   64.00   1.0000    9.0000
omega____ theta____ kappa____ phi______ frames
    -       39.6563 -125.0000  -60.0000 29

  5 omega  -48.00   10.00   1.0000   34.0000
omega____ theta____ kappa____ phi______ frames
    -      -61.5000   30.0000   30.0000 58

  6 omega -125.00  -74.00   1.0000   34.0000
omega____ theta____ kappa____ phi______ frames
    -      -61.5000 -125.0000   90.0000 51

  7 omega   36.00  109.00   1.0000   34.0000
omega____ theta____ kappa____ phi______ frames
    -      107.7801  -94.0000  -60.0000 73

  8 omega   46.00  161.00   1.0000   34.0000
omega____ theta____ kappa____ phi______ frames
    -      107.7801   15.0000    0.0000 115

  9 omega   30.00   82.00   1.0000   34.0000
omega____ theta____ kappa____ phi______ frames
    -      107.7801  -30.0000   90.0000 52

 10 omega   32.00   91.00   1.0000   34.0000
omega____ theta____ kappa____ phi______ frames
    -      107.7801  -30.0000   30.0000 59

 11 omega   47.00   93.00   1.0000   34.0000
omega____ theta____ kappa____ phi______ frames
    -      107.7801  -45.0000 -180.0000 46

 12 omega   24.00  108.00   1.0000   34.0000
omega____ theta____ kappa____ phi______ frames
    -      107.7801  -94.0000 -150.0000 84

 13 omega  133.00  178.00   1.0000   34.0000
omega____ theta____ kappa____ phi______ frames
    -      107.7801  125.0000  -90.0000 45

 14 omega   31.00   89.00   1.0000   34.0000
omega____ theta____ kappa____ phi______ frames
    -      107.7801  -30.0000  -30.0000 58

 15 omega   89.00  159.00   1.0000   34.0000
omega____ theta____ kappa____ phi______ frames
    -      107.7801   30.0000 -120.0000 70

 16 omega   92.00  122.00   1.0000   34.0000
omega____ theta____ kappa____ phi______ frames
    -      107.7801  -77.0000  -60.0000 30

 17 omega   55.00  121.00   1.0000   34.0000
omega____ theta____ kappa____ phi______ frames
    -      107.7801 -125.0000  150.0000 66

 18 omega  141.00  177.00   1.0000   34.0000
omega____ theta____ kappa____ phi______ frames
    -      107.7801  125.0000 -180.0000 36

 19 omega   43.00   99.00   1.0000   34.0000
omega____ theta____ kappa____ phi______ frames
    -      107.7801  -45.0000  -90.0000 56

 20 omega -114.00  -61.00   1.0000    9.0000
omega____ theta____ kappa____ phi______ frames
    -      -39.6563  -57.0000 -180.0000 53

 21 omega -114.00  -10.00   1.0000    9.0000
omega____ theta____ kappa____ phi______ frames
    -      -39.6563  -57.0000   60.0000 104
;
_diffrn_measurement_device_type 'SuperNova, Dual, Cu at zero, Atlas'
_diffrn_measurement_method '\w scans'
_diffrn_orient_matrix_UB_11 -0.0882938000
_diffrn_orient_matrix_UB_12 -0.0487052000
_diffrn_orient_matrix_UB_13 0.0196219000
_diffrn_orient_matrix_UB_21 0.0806290000
_diffrn_orient_matrix_UB_22 -0.0580607000
_diffrn_orient_matrix_UB_23 0.0155413000
_diffrn_orient_matrix_UB_31 0.0106908000
_diffrn_orient_matrix_UB_32 0.0682722000
_diffrn_orient_matrix_UB_33 0.0969145000
_diffrn_radiation_monochromator mirror
_diffrn_radiation_type 'Cu K\a'
_diffrn_radiation_wavelength 1.5418
_diffrn_reflns_av_R_equivalents 0.0338
_diffrn_reflns_av_unetI/netI 0.0445
_diffrn_reflns_Laue_measured_fraction_full 0.999
_diffrn_reflns_Laue_measured_fraction_max 0.968
_diffrn_reflns_limit_h_max 15
_diffrn_reflns_limit_h_min -14
_diffrn_reflns_limit_k_max 20
_diffrn_reflns_limit_k_min -21
_diffrn_reflns_limit_l_max 21
_diffrn_reflns_limit_l_min -15
_diffrn_reflns_number 26092
_diffrn_reflns_point_group_measured_fraction_full 0.999
_diffrn_reflns_point_group_measured_fraction_max 0.968
_diffrn_reflns_theta_full 67.684
_diffrn_reflns_theta_max 73.996
_diffrn_reflns_theta_min 2.871
_diffrn_source 'SuperNova (Cu) X-ray Source'
_exptl_absorpt_coefficient_mu 12.970
_exptl_absorpt_correction_T_max 1.00000
_exptl_absorpt_correction_T_min 0.48128
_exptl_absorpt_correction_type multi-scan
_exptl_absorpt_process_details
;
CrysAlisPro, Agilent Technologies,
Version 1.171.36.28 (release 01-02-2013 CrysAlis171 .NET)
(compiled Feb  1 2013,16:14:44)
Empirical absorption correction using spherical harmonics,
 implemented in SCALE3 ABSPACK scaling algorithm.
;
_exptl_crystal_colour red
_exptl_crystal_colour_primary red
_exptl_crystal_density_diffrn 1.543
_exptl_crystal_density_method 'not measured'
_exptl_crystal_description block
_exptl_crystal_F_000 1560
_exptl_crystal_size_max 0.1
_exptl_crystal_size_mid 0.08
_exptl_crystal_size_min 0.02
_refine_diff_density_max 1.656
_refine_diff_density_min -2.149
_refine_diff_density_rms 0.117
_refine_ls_extinction_method none
_refine_ls_goodness_of_fit_ref 1.036
_refine_ls_hydrogen_treatment constr
_refine_ls_matrix_type full
_refine_ls_number_parameters 671
_refine_ls_number_reflns 13265
_refine_ls_number_restraints 36
_refine_ls_restrained_S_all 1.038
_refine_ls_R_factor_all 0.0402
_refine_ls_R_factor_gt 0.0306
_refine_ls_shift/su_max 0.001
_refine_ls_shift/su_mean 0.000
_refine_ls_structure_factor_coef Fsqd
_refine_ls_weighting_details
;
 w=1/[\s^2^(Fo^2^)+(0.0333P)^2^+3.9681P]
 where P=(Fo^2^+2Fc^2^)/3
;
_refine_ls_weighting_scheme calc
_refine_ls_wR_factor_gt 0.0733
_refine_ls_wR_factor_ref 0.0799
_reflns_Friedel_coverage 0.000
_reflns_number_gt 11200
_reflns_number_total 13265
_reflns_threshold_expression 'I > 2\s(I)'
_cod_data_source_file ic500113g_si_002.cif
_cod_data_source_block (3b)
_cod_depositor_comments 'Adding full bibliography for 4337900--4337903.cif.'
_cod_database_code 4337901
_reflns_odcompleteness_completeness 99.98
_reflns_odcompleteness_iscentric 1
_reflns_odcompleteness_theta 66.97
_olex2_refinement_description
;
1. Others
 Fixed Uiso: H3(0.049) H4(0.055) H5(0.049) H7(0.044) H8A(0.073) H8B(0.073)
 H8C(0.073) H9A(0.073) H9B(0.073) H9C(0.073) H10(0.045) H11A(0.075) H11B(0.075)
 H11C(0.075) H12A(0.078) H12B(0.078) H12C(0.078) H15(0.047) H16(0.045)
 H17(0.043) H19(0.046) H20A(0.08) H20B(0.08) H20C(0.08) H21A(0.08) H21B(0.08)
 H21C(0.08) H22(0.037) H23A(0.081) H23B(0.081) H23C(0.081) H24A(0.062)
 H24B(0.062) H24C(0.062) H25A(0.062) H25B(0.062) H25C(0.062) H26A(0.067)
 H26B(0.067) H26C(0.067) H29(0.041) H30(0.045) H31(0.041) H33(0.042) H34A(0.07)
 H34B(0.07) H34C(0.07) H35A(0.078) H35B(0.078) H35C(0.078) H36(0.041)
 H37A(0.092) H37B(0.092) H37C(0.092) H38A(0.078) H38B(0.078) H38C(0.078)
 H41(0.043) H42(0.05) H43(0.046) H45(0.038) H46A(0.059) H46B(0.059) H46C(0.059)
 H47A(0.069) H47B(0.069) H47C(0.069) H48(0.05) H49A(0.083) H49B(0.083)
 H49C(0.083) H50A(0.082) H50B(0.082) H50C(0.082) H51A(0.075) H51B(0.075)
 H51C(0.075) H52A(0.074) H52B(0.074) H52C(0.074) H60A(0.213) H60B(0.213)
 H60C(0.213) H64A(0.162) H64B(0.162) H65A(0.205) H65B(0.205) H65C(0.205)
 H62A(0.2) H62B(0.2) H63A(0.275) H63B(0.275) H61A(0.352) H61B(0.352)
 Fixed X: H3(-0.1651) H4(-0.3032) H5(-0.2944) H7(0.0774) H8A(-0.0065)
 H8B(0.1066) H8C(0.0766) H9A(-0.0351) H9B(0.0409) H9C(-0.0745) H10(-0.0875)
 H11A(-0.1001) H11B(-0.1472) H11C(-0.2212) H12A(-0.3074) H12B(-0.2383) H12C(-
 0.2425) H15(0.3216) H16(0.4874) H17(0.518) H19(0.0936) H20A(0.1114)
 H20B(0.0316) H20C(0.1446) H21A(0.1774) H21B(0.0634) H21C(0.1578) H22(0.3316)
 H23A(0.462) H23B(0.4907) H23C(0.5444) H24A(0.4869) H24B(0.4318) H24C(0.3683)
 H25A(0.2408) H25B(0.2832) H25C(0.1839) H26A(0.0652) H26B(0.0941) H26C(0.1813)
 H29(0.6951) H30(0.7062) H31(0.56) H33(0.4682) H34A(0.6448) H34B(0.5688)
 H34C(0.5296) H35A(0.5867) H35B(0.6034) H35C(0.6801) H36(0.3043) H37A(0.3315)
 H37B(0.2794) H37C(0.3988) H38A(0.4319) H38B(0.3131) H38C(0.3946) H41(-0.1169)
 H42(-0.0661) H43(0.0998) H45(0.0425) H46A(-0.1297) H46B(-0.0953) H46C(-0.0224)
 H47A(-0.0568) H47B(-0.1079) H47C(-0.1541) H48(0.3054) H49A(0.2282)
 H49B(0.3204) H49C(0.2051) H50A(0.2694) H50B(0.379) H50C(0.3085) H51A(0.3989)
 H51B(0.3934) H51C(0.305) H52A(0.1527) H52B(0.2506) H52C(0.1705) H60A(-0.2659)
 H60B(-0.3044) H60C(-0.2685) H64A(-0.6309) H64B(-0.5454) H65A(-0.4313) H65B(-
 0.4881) H65C(-0.534) H62A(-0.3821) H62B(-0.409) H63A(-0.5826) H63B(-0.5462)
 H61A(-0.4442) H61B(-0.4372)
 Fixed Y: H3(0.5367) H4(0.5096) H5(0.3997) H7(0.4291) H8A(0.5989) H8B(0.5739)
 H8C(0.5779) H9A(0.3748) H9B(0.4476) H9C(0.4705) H10(0.2533) H11A(0.3672)
 H11B(0.2767) H11C(0.3509) H12A(0.2515) H12B(0.1736) H12C(0.1986) H15(0.0471)
 H16(0.0644) H17(0.1578) H19(0.1527) H20A(0.0123) H20B(0.0078) H20C(-0.0266)
 H21A(0.0735) H21B(0.107) H21C(0.1751) H22(0.2894) H23A(0.3609) H23B(0.3634)
 H23C(0.2962) H24A(0.1726) H24B(0.24) H24C(0.1591) H25A(0.431) H25B(0.4366)
 H25C(0.4884) H26A(0.3018) H26B(0.4032) H26C(0.3343) H29(0.2726) H30(0.4055)
 H31(0.4897) H33(0.1719) H34A(0.1228) H34B(0.0556) H34C(0.1098) H35A(0.2327)
 H35B(0.1308) H35C(0.1989) H36(0.4324) H37A(0.4212) H37B(0.5111) H37C(0.5094)
 H38A(0.5878) H38B(0.5834) H38C(0.5407) H41(0.2107) H42(0.1177) H43(0.0621)
 H45(0.2979) H46A(0.1784) H46B(0.2434) H46C(0.167) H47A(0.3821) H47B(0.3793)
 H47C(0.3197) H48(0.1248) H49A(0.0015) H49B(-0.0299) H49C(-0.0426) H50A(0.0372)
 H50B(0.0606) H50C(0.1363) H51A(0.2583) H51B(0.3613) H51C(0.2998) H52A(0.4119)
 H52B(0.466) H52C(0.4245) H60A(0.1536) H60B(0.1302) H60C(0.2275) H64A(0.3521)
 H64B(0.2974) H65A(0.4031) H65B(0.4486) H65C(0.4542) H62A(0.3176) H62B(0.248)
 H63A(0.2461) H63B(0.3374) H61A(0.2063) H61B(0.1403)
 Fixed Z: H3(0.2764) H4(0.3413) H5(0.3825) H7(0.2337) H8A(0.2844) H8B(0.2519)
 H8C(0.3401) H9A(0.1094) H9B(0.1103) H9C(0.137) H10(0.3512) H11A(0.496)
 H11B(0.4831) H11C(0.4869) H12A(0.3466) H12B(0.3404) H12C(0.2644) H15(0.3632)
 H16(0.3259) H17(0.2669) H19(0.3405) H20A(0.2184) H20B(0.2823) H20C(0.281)
 H21A(0.4392) H21B(0.4445) H21C(0.4776) H22(0.227) H23A(0.3355) H23B(0.2499)
 H23C(0.2757) H24A(0.1305) H24B(0.106) H24C(0.1014) H25A(0.3191) H25B(0.4072)
 H25C(0.4049) H26A(0.4558) H26B(0.5007) H26C(0.485) H29(-0.0033) H30(0.123)
 H31(0.1717) H33(-0.137) H34A(-0.0682) H34B(-0.1428) H34C(-0.0486) H35A(-
 0.1955) H35B(-0.2327) H35C(-0.1593) H36(0.0726) H37A(0.1988) H37B(0.2193)
 H37C(0.2402) H38A(0.149) H38B(0.1226) H38C(0.0507) H41(-0.2671) H42(-0.4062)
 H43(-0.4259) H45(-0.0739) H46A(-0.1225) H46B(-0.0258) H46C(-0.0834) H47A(-
 0.1235) H47B(-0.0444) H47C(-0.139) H48(-0.2662) H49A(-0.2659) H49B(-0.3291)
 H49C(-0.3666) H50A(-0.4482) H50B(-0.3991) H50C(-0.3965) H51A(-0.2321) H51B(-
 0.1938) H51C(-0.2591) H52A(-0.1206) H52B(-0.0635) H52C(-0.0259) H60A(-0.4548)
 H60B(-0.3833) H60C(-0.3581) H64A(-0.4778) H64B(-0.5414) H65A(-0.4824) H65B(-
 0.3946) H65C(-0.4766) H62A(-0.403) H62B(-0.4995) H63A(-0.4484) H63B(-0.3704)
 H61A(-0.3665) H61B(-0.4648)
;

loop_
_space_group_symop_operation_xyz
'x, y, z'
'-x, -y, -z'

loop_
_atom_site_label
_atom_site_type_symbol
_atom_site_fract_x
_atom_site_fract_y
_atom_site_fract_z
_atom_site_U_iso_or_equiv
_atom_site_adp_type
_atom_site_occupancy
_atom_site_site_symmetry_order
_atom_site_calc_flag
_atom_site_refinement_flags_posn
_atom_site_refinement_flags_adp
Bi1 Bi 0.06517(2) 0.20031(2) 0.18147(2) 0.02344(5) Uani 1 1 d . .
Bi2 Bi 0.26727(2) 0.17842(2) -0.06058(2) 0.02402(5) Uani 1 1 d . .
Ga Ga 0.21118(5) -0.05338(4) -0.06042(4) 0.03005(13) Uani 1 1 d . .
Cl1 Cl 0.15742(10) 0.26828(8) 0.08169(8) 0.0341(2) Uani 1 1 d . .
Cl2 Cl 0.09196(11) -0.00304(10) -0.11778(12) 0.0526(4) Uani 1 1 d . .
Cl3 Cl 0.20934(12) 0.02393(9) 0.07977(9) 0.0492(3) Uani 1 1 d . .
Cl4 Cl 0.17721(10) -0.19316(8) -0.10360(8) 0.0367(3) Uani 1 1 d . .
Cl5 Cl 0.35985(10) -0.03374(8) -0.10410(9) 0.0410(3) Uani 1 1 d . .
Si1 Si 0.13836(10) 0.33824(8) 0.35377(8) 0.0284(3) Uani 1 1 d . .
Si2 Si 0.27972(10) 0.31315(9) -0.11972(10) 0.0311(3) Uani 1 1 d . .
N1 N 0.0260(3) 0.3246(2) 0.2885(2) 0.0260(8) Uani 1 1 d . .
N2 N 0.1865(3) 0.2374(2) 0.2799(2) 0.0228(7) Uani 1 1 d . .
N3 N 0.3533(3) 0.2931(2) -0.0455(3) 0.0276(8) Uani 1 1 d . .
N4 N 0.1978(3) 0.2205(3) -0.1471(3) 0.0270(8) Uani 1 1 d . .
C1 C -0.0646(4) 0.3756(3) 0.3029(3) 0.0268(9) Uani 1 1 d . .
C2 C -0.0698(4) 0.4439(3) 0.2788(3) 0.0318(10) Uani 1 1 d . .
C3 C -0.1608(4) 0.4925(4) 0.2933(4) 0.0406(12) Uani 1 1 d . .
H3 H -0.1651 0.5367 0.2764 0.049 Uiso 1 1 calc R U
C4 C -0.2436(4) 0.4763(4) 0.3317(4) 0.0460(14) Uani 1 1 d . .
H4 H -0.3032 0.5096 0.3413 0.055 Uiso 1 1 calc R U
C5 C -0.2381(4) 0.4101(3) 0.3561(4) 0.0406(13) Uani 1 1 d . .
H5 H -0.2944 0.3997 0.3825 0.049 Uiso 1 1 calc R U
C6 C -0.1496(4) 0.3582(3) 0.3420(3) 0.0321(10) Uani 1 1 d . .
C7 C 0.0175(4) 0.4642(3) 0.2336(3) 0.0365(11) Uani 1 1 d . .
H7 H 0.0774 0.4291 0.2337 0.044 Uiso 1 1 calc R U
C8 C 0.0518(5) 0.5631(4) 0.2821(4) 0.0485(14) Uani 1 1 d . .
H8A H -0.0065 0.5989 0.2844 0.073 Uiso 1 1 calc R U
H8B H 0.1066 0.5739 0.2519 0.073 Uiso 1 1 calc R U
H8C H 0.0766 0.5779 0.3401 0.073 Uiso 1 1 calc R U
C9 C -0.0159(5) 0.4367(4) 0.1387(4) 0.0485(15) Uani 1 1 d . .
H9A H -0.0351 0.3748 0.1094 0.073 Uiso 1 1 calc R U
H9B H 0.0409 0.4476 0.1103 0.073 Uiso 1 1 calc R U
H9C H -0.0745 0.4705 0.1370 0.073 Uiso 1 1 calc R U
C10 C -0.1517(4) 0.2864(3) 0.3695(4) 0.0374(12) Uani 1 1 d . .
H10 H -0.0875 0.2533 0.3512 0.045 Uiso 1 1 calc R U
C11 C -0.1554(5) 0.3237(4) 0.4680(4) 0.0498(15) Uani 1 1 d . .
H11A H -0.1001 0.3672 0.4960 0.075 Uiso 1 1 calc R U
H11B H -0.1472 0.2767 0.4831 0.075 Uiso 1 1 calc R U
H11C H -0.2212 0.3509 0.4869 0.075 Uiso 1 1 calc R U
C12 C -0.2434(5) 0.2215(4) 0.3262(4) 0.0521(16) Uani 1 1 d . .
H12A H -0.3074 0.2515 0.3466 0.078 Uiso 1 1 calc R U
H12B H -0.2383 0.1736 0.3404 0.078 Uiso 1 1 calc R U
H12C H -0.2425 0.1986 0.2644 0.078 Uiso 1 1 calc R U
C13 C 0.2687(4) 0.1882(3) 0.2907(3) 0.0257(9) Uani 1 1 d . .
C14 C 0.2501(4) 0.1297(3) 0.3259(3) 0.0307(10) Uani 1 1 d . .
C15 C 0.3333(4) 0.0847(4) 0.3392(4) 0.0388(12) Uani 1 1 d . .
H15 H 0.3216 0.0471 0.3632 0.047 Uiso 1 1 calc R U
C16 C 0.4328(4) 0.0951(3) 0.3170(4) 0.0378(12) Uani 1 1 d . .
H16 H 0.4874 0.0644 0.3259 0.045 Uiso 1 1 calc R U
C17 C 0.4508(4) 0.1513(3) 0.2817(3) 0.0356(11) Uani 1 1 d . .
H17 H 0.5180 0.1578 0.2669 0.043 Uiso 1 1 calc R U
C18 C 0.3709(4) 0.1984(3) 0.2677(3) 0.0283(10) Uani 1 1 d . .
C19 C 0.1405(4) 0.1096(4) 0.3443(4) 0.0387(12) Uani 1 1 d . .
H19 H 0.0936 0.1527 0.3405 0.046 Uiso 1 1 calc R U
C20 C 0.1036(5) 0.0172(4) 0.2751(4) 0.0534(16) Uani 1 1 d . .
H20A H 0.1114 0.0123 0.2184 0.080 Uiso 1 1 calc R U
H20B H 0.0316 0.0078 0.2823 0.080 Uiso 1 1 calc R U
H20C H 0.1446 -0.0266 0.2810 0.080 Uiso 1 1 calc R U
C21 C 0.1342(5) 0.1170(5) 0.4348(4) 0.0532(16) Uani 1 1 d . .
H21A H 0.1774 0.0735 0.4392 0.080 Uiso 1 1 calc R U
H21B H 0.0634 0.1070 0.4445 0.080 Uiso 1 1 calc R U
H21C H 0.1578 0.1751 0.4776 0.080 Uiso 1 1 calc R U
C22 C 0.3949(4) 0.2576(3) 0.2267(3) 0.0309(10) Uani 1 1 d . .
H22 H 0.3316 0.2894 0.2270 0.037 Uiso 1 1 calc R U
C23 C 0.4809(5) 0.3258(4) 0.2765(5) 0.0541(16) Uani 1 1 d . .
H23A H 0.4620 0.3609 0.3355 0.081 Uiso 1 1 calc R U
H23B H 0.4907 0.3634 0.2499 0.081 Uiso 1 1 calc R U
H23C H 0.5444 0.2962 0.2757 0.081 Uiso 1 1 calc R U
C24 C 0.4231(5) 0.2022(4) 0.1324(4) 0.0414(12) Uani 1 1 d . .
H24A H 0.4869 0.1726 0.1305 0.062 Uiso 1 1 calc R U
H24B H 0.4318 0.2400 0.1060 0.062 Uiso 1 1 calc R U
H24C H 0.3683 0.1591 0.1014 0.062 Uiso 1 1 calc R U
C25 C 0.2215(4) 0.4352(3) 0.3736(4) 0.0413(13) Uani 1 1 d . .
H25A H 0.2408 0.4310 0.3191 0.062 Uiso 1 1 calc R U
H25B H 0.2832 0.4366 0.4072 0.062 Uiso 1 1 calc R U
H25C H 0.1839 0.4884 0.4049 0.062 Uiso 1 1 calc R U
C26 C 0.1172(5) 0.3452(4) 0.4619(3) 0.0448(14) Uani 1 1 d . .
H26A H 0.0652 0.3018 0.4558 0.067 Uiso 1 1 calc R U
H26B H 0.0941 0.4032 0.5007 0.067 Uiso 1 1 calc R U
H26C H 0.1813 0.3343 0.4850 0.067 Uiso 1 1 calc R U
C27 C 0.4516(3) 0.3252(3) -0.0004(3) 0.0256(9) Uani 1 1 d . .
C28 C 0.5415(4) 0.2739(3) -0.0320(3) 0.0294(10) Uani 1 1 d . .
C29 C 0.6356(4) 0.3058(3) 0.0160(4) 0.0339(11) Uani 1 1 d . .
H29 H 0.6951 0.2726 -0.0033 0.041 Uiso 1 1 calc R U
C30 C 0.6427(4) 0.3858(3) 0.0919(4) 0.0373(12) Uani 1 1 d . .
H30 H 0.7062 0.4055 0.1230 0.045 Uiso 1 1 calc R U
C31 C 0.5549(4) 0.4360(3) 0.1211(4) 0.0340(11) Uani 1 1 d . .
H31 H 0.5600 0.4897 0.1717 0.041 Uiso 1 1 calc R U
C32 C 0.4588(4) 0.4070(3) 0.0756(3) 0.0279(9) Uani 1 1 d . .
C33 C 0.5400(4) 0.1855(3) -0.1126(4) 0.0353(11) Uani 1 1 d . .
H33 H 0.4682 0.1719 -0.1370 0.042 Uiso 1 1 calc R U
C34 C 0.5740(5) 0.1115(4) -0.0910(4) 0.0464(14) Uani 1 1 d . .
H34A H 0.6448 0.1228 -0.0682 0.070 Uiso 1 1 calc R U
H34B H 0.5688 0.0556 -0.1428 0.070 Uiso 1 1 calc R U
H34C H 0.5296 0.1098 -0.0486 0.070 Uiso 1 1 calc R U
C35 C 0.6089(5) 0.1871(4) -0.1814(4) 0.0517(15) Uani 1 1 d . .
H35A H 0.5867 0.2327 -0.1955 0.078 Uiso 1 1 calc R U
H35B H 0.6034 0.1308 -0.2327 0.078 Uiso 1 1 calc R U
H35C H 0.6801 0.1989 -0.1593 0.078 Uiso 1 1 calc R U
C36 C 0.3646(4) 0.4644(3) 0.1111(4) 0.0338(11) Uani 1 1 d . .
H36 H 0.3043 0.4324 0.0726 0.041 Uiso 1 1 calc R U
C37 C 0.3415(6) 0.4777(5) 0.2004(5) 0.0612(18) Uani 1 1 d . .
H37A H 0.3315 0.4212 0.1988 0.092 Uiso 1 1 calc R U
H37B H 0.2794 0.5111 0.2193 0.092 Uiso 1 1 calc R U
H37C H 0.3988 0.5094 0.2402 0.092 Uiso 1 1 calc R U
C38 C 0.3772(5) 0.5523(4) 0.1081(5) 0.0522(16) Uani 1 1 d . .
H38A H 0.4319 0.5878 0.1490 0.078 Uiso 1 1 calc R U
H38B H 0.3131 0.5834 0.1226 0.078 Uiso 1 1 calc R U
H38C H 0.3946 0.5407 0.0507 0.078 Uiso 1 1 calc R U
C39 C 0.1220(4) 0.1866(3) -0.2172(3) 0.0270(9) Uani 1 1 d . .
C40 C 0.0188(4) 0.2161(3) -0.2041(3) 0.0295(10) Uani 1 1 d . .
C41 C -0.0494(4) 0.1901(4) -0.2752(3) 0.0359(11) Uani 1 1 d . .
H41 H -0.1169 0.2107 -0.2671 0.043 Uiso 1 1 calc R U
C42 C -0.0196(4) 0.1337(4) -0.3587(4) 0.0418(13) Uani 1 1 d . .
H42 H -0.0661 0.1177 -0.4062 0.050 Uiso 1 1 calc R U
C43 C 0.0806(4) 0.1015(4) -0.3703(3) 0.0383(12) Uani 1 1 d . .
H43 H 0.0998 0.0621 -0.4259 0.046 Uiso 1 1 calc R U
C44 C 0.1529(4) 0.1267(3) -0.3011(3) 0.0321(10) Uani 1 1 d . .
C45 C -0.0189(4) 0.2704(3) -0.1127(3) 0.0314(10) Uani 1 1 d . .
H45 H 0.0425 0.2979 -0.0739 0.038 Uiso 1 1 calc R U
C46 C -0.0715(4) 0.2092(4) -0.0834(4) 0.0391(12) Uani 1 1 d . .
H46A H -0.1297 0.1784 -0.1225 0.059 Uiso 1 1 calc R U
H46B H -0.0953 0.2434 -0.0258 0.059 Uiso 1 1 calc R U
H46C H -0.0224 0.1670 -0.0834 0.059 Uiso 1 1 calc R U
C47 C -0.0912(5) 0.3448(4) -0.1041(4) 0.0461(14) Uani 1 1 d . .
H47A H -0.0568 0.3821 -0.1235 0.069 Uiso 1 1 calc R U
H47B H -0.1079 0.3793 -0.0444 0.069 Uiso 1 1 calc R U
H47C H -0.1541 0.3197 -0.1390 0.069 Uiso 1 1 calc R U
C48 C 0.2593(5) 0.0867(4) -0.3163(4) 0.0415(12) Uani 1 1 d . .
H48 H 0.3054 0.1248 -0.2662 0.050 Uiso 1 1 calc R U
C49 C 0.2526(5) -0.0046(4) -0.3198(5) 0.0555(16) Uani 1 1 d . .
H49A H 0.2282 0.0015 -0.2659 0.083 Uiso 1 1 calc R U
H49B H 0.3204 -0.0299 -0.3291 0.083 Uiso 1 1 calc R U
H49C H 0.2051 -0.0426 -0.3666 0.083 Uiso 1 1 calc R U
C50 C 0.3086(5) 0.0795(5) -0.3975(4) 0.0546(16) Uani 1 1 d . .
H50A H 0.2694 0.0372 -0.4482 0.082 Uiso 1 1 calc R U
H50B H 0.3790 0.0606 -0.3991 0.082 Uiso 1 1 calc R U
H50C H 0.3085 0.1363 -0.3965 0.082 Uiso 1 1 calc R U
C51 C 0.3532(5) 0.3075(4) -0.2124(4) 0.0499(15) Uani 1 1 d . .
H51A H 0.3989 0.2583 -0.2321 0.075 Uiso 1 1 calc R U
H51B H 0.3934 0.3613 -0.1938 0.075 Uiso 1 1 calc R U
H51C H 0.3050 0.2998 -0.2591 0.075 Uiso 1 1 calc R U
C52 C 0.2043(5) 0.4163(4) -0.0773(5) 0.0492(15) Uani 1 1 d . .
H52A H 0.1527 0.4119 -0.1206 0.074 Uiso 1 1 calc R U
H52B H 0.2506 0.4660 -0.0635 0.074 Uiso 1 1 calc R U
H52C H 0.1705 0.4245 -0.0259 0.074 Uiso 1 1 calc R U
C60 C -0.3029(9) 0.1748(10) -0.4023(8) 0.142(5) Uani 1 1 d . U
H60A H -0.2659 0.1536 -0.4548 0.213 Uiso 1 1 calc R U
H60B H -0.3044 0.1302 -0.3833 0.213 Uiso 1 1 calc R U
H60C H -0.2685 0.2275 -0.3581 0.213 Uiso 1 1 calc R U
C64 C -0.5576(12) 0.3383(9) -0.4813(10) 0.135(5) Uani 1 1 d . U
H64A H -0.6309 0.3521 -0.4778 0.162 Uiso 1 1 calc R U
H64B H -0.5454 0.2974 -0.5414 0.162 Uiso 1 1 calc R U
C65 C -0.4979(11) 0.4175(9) -0.4567(8) 0.137(5) Uani 1 1 d . U
H65A H -0.4313 0.4031 -0.4824 0.205 Uiso 1 1 calc R U
H65B H -0.4881 0.4486 -0.3946 0.205 Uiso 1 1 calc R U
H65C H -0.5340 0.4542 -0.4766 0.205 Uiso 1 1 calc R U
C62 C -0.4274(13) 0.2672(12) -0.4400(12) 0.166(6) Uani 1 1 d . U
H62A H -0.3821 0.3176 -0.4030 0.200 Uiso 1 1 calc R U
H62B H -0.4090 0.2480 -0.4995 0.200 Uiso 1 1 calc R U
C63 C -0.5354(19) 0.2967(15) -0.4308(15) 0.230(10) Uani 1 1 d . U
H63A H -0.5826 0.2461 -0.4484 0.275 Uiso 1 1 calc R U
H63B H -0.5462 0.3374 -0.3704 0.275 Uiso 1 1 calc R U
C61 C -0.406(2) 0.1941(19) -0.4179(18) 0.293(14) Uani 1 1 d . U
H61A H -0.4442 0.2063 -0.3665 0.352 Uiso 1 1 calc R U
H61B H -0.4372 0.1403 -0.4648 0.352 Uiso 1 1 calc R U

loop_
_atom_site_aniso_label
_atom_site_aniso_U_11
_atom_site_aniso_U_22
_atom_site_aniso_U_33
_atom_site_aniso_U_23
_atom_site_aniso_U_13
_atom_site_aniso_U_12
Bi1 0.02314(9) 0.01991(8) 0.02506(9) 0.00852(7) 0.00215(6) 0.00353(6)
Bi2 0.02360(9) 0.02072(8) 0.03120(9) 0.01492(7) 0.00202(7) 0.00239(6)
Ga 0.0247(3) 0.0252(3) 0.0424(3) 0.0174(3) 0.0020(2) 0.0038(2)
Cl1 0.0355(6) 0.0334(6) 0.0362(6) 0.0181(5) 0.0064(5) 0.0071(5)
Cl2 0.0308(7) 0.0575(9) 0.0931(12) 0.0556(9) -0.0074(7) 0.0006(6)
Cl3 0.0516(8) 0.0405(7) 0.0437(7) 0.0088(6) 0.0121(6) 0.0198(6)
Cl4 0.0375(6) 0.0283(5) 0.0478(7) 0.0210(5) -0.0039(5) -0.0006(5)
Cl5 0.0290(6) 0.0329(6) 0.0586(8) 0.0183(6) 0.0125(5) 0.0055(5)
Si1 0.0276(6) 0.0261(6) 0.0250(6) 0.0064(5) 0.0008(5) 0.0049(5)
Si2 0.0268(6) 0.0306(6) 0.0465(8) 0.0274(6) -0.0044(6) -0.0031(5)
N1 0.030(2) 0.0185(17) 0.0210(17) 0.0014(14) 0.0060(15) 0.0070(15)
N2 0.0176(17) 0.0276(18) 0.0223(17) 0.0113(15) -0.0067(14) 0.0015(14)
N3 0.0220(19) 0.0229(18) 0.045(2) 0.0217(17) 0.0002(17) -0.0031(15)
N4 0.027(2) 0.0280(19) 0.035(2) 0.0222(17) -0.0029(16) -0.0015(16)
C1 0.026(2) 0.022(2) 0.023(2) 0.0017(17) 0.0048(17) 0.0090(18)
C2 0.033(3) 0.023(2) 0.031(2) 0.0063(19) -0.001(2) 0.0063(19)
C3 0.042(3) 0.032(3) 0.043(3) 0.014(2) -0.003(2) 0.013(2)
C4 0.034(3) 0.034(3) 0.053(3) 0.006(2) 0.000(2) 0.015(2)
C5 0.025(3) 0.032(3) 0.050(3) 0.006(2) 0.004(2) 0.004(2)
C6 0.028(2) 0.027(2) 0.029(2) 0.0023(19) -0.0010(19) 0.0019(19)
C7 0.041(3) 0.032(3) 0.036(3) 0.016(2) 0.001(2) 0.012(2)
C8 0.052(4) 0.040(3) 0.056(4) 0.024(3) 0.009(3) 0.007(3)
C9 0.066(4) 0.042(3) 0.041(3) 0.022(3) 0.007(3) 0.024(3)
C10 0.033(3) 0.031(3) 0.042(3) 0.012(2) 0.013(2) 0.008(2)
C11 0.047(4) 0.058(4) 0.046(3) 0.024(3) 0.016(3) 0.009(3)
C12 0.060(4) 0.037(3) 0.047(3) 0.010(3) 0.006(3) -0.011(3)
C13 0.026(2) 0.024(2) 0.024(2) 0.0089(18) -0.0005(17) 0.0081(18)
C14 0.033(3) 0.031(2) 0.029(2) 0.015(2) 0.0018(19) 0.005(2)
C15 0.042(3) 0.039(3) 0.044(3) 0.027(2) 0.001(2) 0.009(2)
C16 0.039(3) 0.034(3) 0.041(3) 0.018(2) -0.001(2) 0.012(2)
C17 0.032(3) 0.035(3) 0.035(3) 0.012(2) 0.005(2) 0.010(2)
C18 0.027(2) 0.025(2) 0.027(2) 0.0070(18) 0.0009(18) 0.0032(18)
C19 0.036(3) 0.047(3) 0.046(3) 0.033(3) 0.006(2) 0.006(2)
C20 0.047(4) 0.064(4) 0.061(4) 0.040(3) 0.001(3) -0.011(3)
C21 0.051(4) 0.071(4) 0.054(4) 0.042(3) 0.015(3) 0.008(3)
C22 0.027(2) 0.029(2) 0.037(3) 0.015(2) 0.004(2) 0.0044(19)
C23 0.051(4) 0.047(3) 0.067(4) 0.031(3) -0.013(3) -0.016(3)
C24 0.045(3) 0.046(3) 0.040(3) 0.026(3) 0.010(2) 0.009(3)
C25 0.035(3) 0.026(2) 0.052(3) 0.010(2) -0.005(2) 0.000(2)
C26 0.045(3) 0.055(3) 0.025(2) 0.010(2) 0.001(2) 0.005(3)
C27 0.021(2) 0.023(2) 0.039(2) 0.0188(19) 0.0012(18) -0.0017(17)
C28 0.022(2) 0.031(2) 0.040(3) 0.021(2) 0.0011(19) 0.0009(19)
C29 0.029(3) 0.032(2) 0.046(3) 0.023(2) 0.003(2) 0.002(2)
C30 0.028(3) 0.036(3) 0.051(3) 0.024(2) -0.007(2) -0.005(2)
C31 0.034(3) 0.025(2) 0.043(3) 0.017(2) -0.001(2) -0.006(2)
C32 0.026(2) 0.026(2) 0.037(2) 0.019(2) 0.0016(19) 0.0000(18)
C33 0.027(2) 0.030(2) 0.046(3) 0.015(2) 0.000(2) 0.003(2)
C34 0.053(4) 0.029(3) 0.058(4) 0.020(3) 0.005(3) 0.003(2)
C35 0.062(4) 0.044(3) 0.049(3) 0.021(3) 0.010(3) 0.003(3)
C36 0.031(3) 0.028(2) 0.044(3) 0.017(2) 0.007(2) 0.005(2)
C37 0.056(4) 0.066(4) 0.062(4) 0.030(4) 0.014(3) 0.020(3)
C38 0.043(3) 0.028(3) 0.088(5) 0.029(3) -0.003(3) 0.006(2)
C39 0.029(2) 0.027(2) 0.031(2) 0.0192(19) 0.0015(19) -0.0024(18)
C40 0.026(2) 0.033(2) 0.036(3) 0.022(2) 0.0039(19) -0.0020(19)
C41 0.027(3) 0.044(3) 0.040(3) 0.024(2) -0.003(2) 0.000(2)
C42 0.037(3) 0.057(3) 0.036(3) 0.026(3) -0.007(2) -0.003(3)
C43 0.046(3) 0.045(3) 0.026(2) 0.017(2) 0.004(2) 0.000(2)
C44 0.032(3) 0.034(3) 0.037(3) 0.023(2) 0.005(2) -0.002(2)
C45 0.026(2) 0.031(2) 0.039(3) 0.018(2) 0.002(2) 0.0021(19)
C46 0.037(3) 0.041(3) 0.042(3) 0.021(2) 0.006(2) 0.005(2)
C47 0.049(3) 0.042(3) 0.050(3) 0.024(3) 0.004(3) 0.015(3)
C48 0.038(3) 0.050(3) 0.041(3) 0.025(3) 0.008(2) 0.009(2)
C49 0.051(4) 0.053(4) 0.070(4) 0.034(3) 0.017(3) 0.019(3)
C50 0.044(4) 0.069(4) 0.056(4) 0.033(3) 0.017(3) 0.010(3)
C51 0.044(3) 0.061(4) 0.063(4) 0.044(3) -0.003(3) -0.015(3)
C52 0.040(3) 0.034(3) 0.079(4) 0.032(3) -0.013(3) -0.001(2)
C60 0.083(7) 0.223(13) 0.093(7) 0.050(8) 0.002(6) 0.046(8)
C64 0.130(8) 0.121(8) 0.131(8) 0.038(6) 0.018(7) 0.008(7)
C65 0.149(11) 0.139(10) 0.099(8) 0.035(8) 0.018(8) -0.016(9)
C62 0.140(9) 0.182(10) 0.164(10) 0.069(8) 0.018(8) 0.012(8)
C63 0.229(13) 0.232(13) 0.224(13) 0.103(9) 0.030(9) -0.005(9)
C61 0.297(17) 0.308(16) 0.283(16) 0.145(11) 0.024(10) 0.004(10)

loop_
_atom_type_symbol
_atom_type_description
_atom_type_scat_dispersion_real
_atom_type_scat_dispersion_imag
_atom_type_scat_source
C C 0.0181 0.0091 'International Tables Vol C Tables 4.2.6.8 and 6.1.1.4'
H H 0.0000 0.0000 'International Tables Vol C Tables 4.2.6.8 and 6.1.1.4'
Bi Bi -4.0111 8.9310 'International Tables Vol C Tables 4.2.6.8 and 6.1.1.4'
Cl Cl 0.3639 0.7018 'International Tables Vol C Tables 4.2.6.8 and 6.1.1.4'
Ga Ga -1.2846 0.7763 'International Tables Vol C Tables 4.2.6.8 and 6.1.1.4'
N N 0.0311 0.0180 'International Tables Vol C Tables 4.2.6.8 and 6.1.1.4'
Si Si 0.2541 0.3302 'International Tables Vol C Tables 4.2.6.8 and 6.1.1.4'

loop_
_geom_angle_atom_site_label_1
_geom_angle_atom_site_label_2
_geom_angle_atom_site_label_3
_geom_angle
Cl1 Bi1 Si1 98.30(4)
N1 Bi1 Cl1 97.56(11)
N1 Bi1 Si1 36.26(11)
N2 Bi1 Cl1 97.76(10)
N2 Bi1 Si1 35.86(10)
N2 Bi1 N1 72.08(15)
Cl1 Bi2 Si2 98.82(4)
N3 Bi2 Cl1 94.28(11)
N3 Bi2 Si2 35.91(11)
N4 Bi2 Cl1 101.12(11)
N4 Bi2 Si2 36.32(11)
N4 Bi2 N3 72.21(15)
Cl3 Ga Cl2 108.10(7)
Cl3 Ga Cl4 111.86(6)
Cl4 Ga Cl2 108.67(6)
Cl5 Ga Cl2 107.20(6)
Cl5 Ga Cl3 109.52(6)
Cl5 Ga Cl4 111.32(5)
Bi2 Cl1 Bi1 126.80(4)
N1 Si1 Bi1 46.74(12)
N1 Si1 C25 114.2(2)
N1 Si1 C26 115.8(2)
N2 Si1 Bi1 45.98(12)
N2 Si1 N1 92.67(17)
N2 Si1 C25 114.2(2)
N2 Si1 C26 113.3(2)
C25 Si1 Bi1 124.7(2)
C25 Si1 C26 106.6(3)
C26 Si1 Bi1 128.7(2)
N3 Si2 Bi2 46.45(12)
N3 Si2 N4 92.24(18)
N3 Si2 C51 114.6(3)
N3 Si2 C52 117.8(3)
N4 Si2 Bi2 45.81(13)
N4 Si2 C51 113.7(2)
N4 Si2 C52 111.0(2)
C51 Si2 Bi2 127.2(2)
C52 Si2 Bi2 125.5(2)
C52 Si2 C51 107.1(3)
Si1 N1 Bi1 97.00(17)
C1 N1 Bi1 131.1(3)
C1 N1 Si1 131.8(3)
Si1 N2 Bi1 98.16(17)
C13 N2 Bi1 131.0(3)
C13 N2 Si1 129.7(3)
Si2 N3 Bi2 97.64(18)
C27 N3 Bi2 126.7(3)
C27 N3 Si2 134.5(3)
Si2 N4 Bi2 97.88(18)
C39 N4 Bi2 136.8(3)
C39 N4 Si2 124.6(3)
C2 C1 N1 120.4(4)
C6 C1 N1 119.6(4)
C6 C1 C2 120.0(4)
C1 C2 C7 122.7(4)
C3 C2 C1 119.0(5)
C3 C2 C7 118.3(5)
C2 C3 H3 119.3
C4 C3 C2 121.4(5)
C4 C3 H3 119.3
C3 C4 H4 120.2
C3 C4 C5 119.5(5)
C5 C4 H4 120.2
C4 C5 H5 119.2
C4 C5 C6 121.7(5)
C6 C5 H5 119.2
C1 C6 C10 123.9(4)
C5 C6 C1 118.4(5)
C5 C6 C10 117.7(5)
C2 C7 H7 108.0
C2 C7 C8 111.4(4)
C2 C7 C9 110.4(5)
C8 C7 H7 108.0
C9 C7 H7 108.0
C9 C7 C8 110.8(5)
C7 C8 H8A 109.5
C7 C8 H8B 109.5
C7 C8 H8C 109.5
H8A C8 H8B 109.5
H8A C8 H8C 109.5
H8B C8 H8C 109.5
C7 C9 H9A 109.5
C7 C9 H9B 109.5
C7 C9 H9C 109.5
H9A C9 H9B 109.5
H9A C9 H9C 109.5
H9B C9 H9C 109.5
C6 C10 H10 107.8
C6 C10 C11 112.4(5)
C6 C10 C12 111.8(5)
C11 C10 H10 107.8
C12 C10 H10 107.8
C12 C10 C11 108.9(5)
C10 C11 H11A 109.5
C10 C11 H11B 109.5
C10 C11 H11C 109.5
H11A C11 H11B 109.5
H11A C11 H11C 109.5
H11B C11 H11C 109.5
C10 C12 H12A 109.5
C10 C12 H12B 109.5
C10 C12 H12C 109.5
H12A C12 H12B 109.5
H12A C12 H12C 109.5
H12B C12 H12C 109.5
N2 C13 C14 120.4(4)
N2 C13 C18 120.1(4)
C14 C13 C18 119.6(4)
C13 C14 C19 122.0(4)
C15 C14 C13 119.2(5)
C15 C14 C19 118.6(5)
C14 C15 H15 119.5
C16 C15 C14 121.0(5)
C16 C15 H15 119.5
C15 C16 H16 120.1
C17 C16 C15 119.8(5)
C17 C16 H16 120.1
C16 C17 H17 119.2
C16 C17 C18 121.6(5)
C18 C17 H17 119.2
C13 C18 C22 121.9(4)
C17 C18 C13 118.8(5)
C17 C18 C22 119.3(4)
C14 C19 H19 108.0
C14 C19 C20 109.8(5)
C20 C19 H19 108.0
C21 C19 C14 112.6(5)
C21 C19 H19 108.0
C21 C19 C20 110.3(5)
C19 C20 H20A 109.5
C19 C20 H20B 109.5
C19 C20 H20C 109.5
H20A C20 H20B 109.5
H20A C20 H20C 109.5
H20B C20 H20C 109.5
C19 C21 H21A 109.5
C19 C21 H21B 109.5
C19 C21 H21C 109.5
H21A C21 H21B 109.5
H21A C21 H21C 109.5
H21B C21 H21C 109.5
C18 C22 H22 107.8
C18 C22 C24 110.5(4)
C23 C22 C18 112.6(4)
C23 C22 H22 107.8
C23 C22 C24 110.1(5)
C24 C22 H22 107.8
C22 C23 H23A 109.5
C22 C23 H23B 109.5
C22 C23 H23C 109.5
H23A C23 H23B 109.5
H23A C23 H23C 109.5
H23B C23 H23C 109.5
C22 C24 H24A 109.5
C22 C24 H24B 109.5
C22 C24 H24C 109.5
H24A C24 H24B 109.5
H24A C24 H24C 109.5
H24B C24 H24C 109.5
Si1 C25 H25A 109.5
Si1 C25 H25B 109.5
Si1 C25 H25C 109.5
H25A C25 H25B 109.5
H25A C25 H25C 109.5
H25B C25 H25C 109.5
Si1 C26 H26A 109.5
Si1 C26 H26B 109.5
Si1 C26 H26C 109.5
H26A C26 H26B 109.5
H26A C26 H26C 109.5
H26B C26 H26C 109.5
C28 C27 N3 119.7(4)
C32 C27 N3 119.8(4)
C32 C27 C28 120.5(4)
C27 C28 C33 123.6(4)
C29 C28 C27 118.1(5)
C29 C28 C33 118.3(5)
C28 C29 H29 119.2
C30 C29 C28 121.6(5)
C30 C29 H29 119.2
C29 C30 H30 120.1
C31 C30 C29 119.8(5)
C31 C30 H30 120.1
C30 C31 H31 119.5
C30 C31 C32 120.9(5)
C32 C31 H31 119.5
C27 C32 C36 122.1(4)
C31 C32 C27 119.1(5)
C31 C32 C36 118.7(4)
C28 C33 H33 108.0
C28 C33 C34 111.2(5)
C28 C33 C35 111.8(4)
C34 C33 H33 108.0
C35 C33 H33 108.0
C35 C33 C34 109.7(5)
C33 C34 H34A 109.5
C33 C34 H34B 109.5
C33 C34 H34C 109.5
H34A C34 H34B 109.5
H34A C34 H34C 109.5
H34B C34 H34C 109.5
C33 C35 H35A 109.5
C33 C35 H35B 109.5
C33 C35 H35C 109.5
H35A C35 H35B 109.5
H35A C35 H35C 109.5
H35B C35 H35C 109.5
C32 C36 H36 107.1
C32 C36 C38 111.0(4)
C37 C36 C32 111.8(5)
C37 C36 H36 107.1
C37 C36 C38 112.3(5)
C38 C36 H36 107.1
C36 C37 H37A 109.5
C36 C37 H37B 109.5
C36 C37 H37C 109.5
H37A C37 H37B 109.5
H37A C37 H37C 109.5
H37B C37 H37C 109.5
C36 C38 H38A 109.5
C36 C38 H38B 109.5
C36 C38 H38C 109.5
H38A C38 H38B 109.5
H38A C38 H38C 109.5
H38B C38 H38C 109.5
C40 C39 N4 120.4(4)
C40 C39 C44 120.5(5)
C44 C39 N4 119.0(4)
C39 C40 C45 120.7(4)
C41 C40 C39 118.9(5)
C41 C40 C45 120.3(5)
C40 C41 H41 119.2
C40 C41 C42 121.5(5)
C42 C41 H41 119.2
C41 C42 H42 120.5
C43 C42 C41 119.0(5)
C43 C42 H42 120.5
C42 C43 H43 119.1
C42 C43 C44 121.8(5)
C44 C43 H43 119.1
C39 C44 C48 122.0(5)
C43 C44 C39 118.1(5)
C43 C44 C48 119.8(5)
C40 C45 H45 107.6
C40 C45 C46 109.5(4)
C40 C45 C47 113.5(4)
C46 C45 H45 107.6
C46 C45 C47 110.9(4)
C47 C45 H45 107.6
C45 C46 H46A 109.5
C45 C46 H46B 109.5
C45 C46 H46C 109.5
H46A C46 H46B 109.5
H46A C46 H46C 109.5
H46B C46 H46C 109.5
C45 C47 H47A 109.5
C45 C47 H47B 109.5
C45 C47 H47C 109.5
H47A C47 H47B 109.5
H47A C47 H47C 109.5
H47B C47 H47C 109.5
C44 C48 H48 107.6
C44 C48 C49 109.4(5)
C44 C48 C50 114.2(5)
C49 C48 H48 107.6
C50 C48 H48 107.6
C50 C48 C49 110.1(5)
C48 C49 H49A 109.5
C48 C49 H49B 109.5
C48 C49 H49C 109.5
H49A C49 H49B 109.5
H49A C49 H49C 109.5
H49B C49 H49C 109.5
C48 C50 H50A 109.5
C48 C50 H50B 109.5
C48 C50 H50C 109.5
H50A C50 H50B 109.5
H50A C50 H50C 109.5
H50B C50 H50C 109.5
Si2 C51 H51A 109.5
Si2 C51 H51B 109.5
Si2 C51 H51C 109.5
H51A C51 H51B 109.5
H51A C51 H51C 109.5
H51B C51 H51C 109.5
Si2 C52 H52A 109.5
Si2 C52 H52B 109.5
Si2 C52 H52C 109.5
H52A C52 H52B 109.5
H52A C52 H52C 109.5
H52B C52 H52C 109.5
H60A C60 H60B 109.5
H60A C60 H60C 109.5
H60B C60 H60C 109.5
C61 C60 H60A 109.5
C61 C60 H60B 109.5
C61 C60 H60C 109.5
H64A C64 H64B 107.6
C65 C64 H64A 108.7
C65 C64 H64B 108.7
C63 C64 H64A 108.7
C63 C64 H64B 108.7
C63 C64 C65 114.1(17)
C64 C65 H65A 109.5
C64 C65 H65B 109.5
C64 C65 H65C 109.5
H65A C65 H65B 109.5
H65A C65 H65C 109.5
H65B C65 H65C 109.5
H62A C62 H62B 107.5
C63 C62 H62A 108.4
C63 C62 H62B 108.4
C63 C62 C61 115(2)
C61 C62 H62A 108.4
C61 C62 H62B 108.4
C64 C63 C62 111.0(19)
C64 C63 H63A 109.4
C64 C63 H63B 109.4
C62 C63 H63A 109.4
C62 C63 H63B 109.4
H63A C63 H63B 108.0
C60 C61 C62 121(2)
C60 C61 H61A 107.1
C60 C61 H61B 107.1
C62 C61 H61A 107.1
C62 C61 H61B 107.1
H61A C61 H61B 106.8

loop_
_geom_bond_atom_site_label_1
_geom_bond_atom_site_label_2
_geom_bond_distance
Bi1 Cl1 2.7888(12)
Bi1 Si1 2.9335(13)
Bi1 N1 2.152(3)
Bi1 N2 2.131(3)
Bi2 Cl1 2.6902(12)
Bi2 Si2 2.9303(13)
Bi2 N3 2.143(3)
Bi2 N4 2.121(4)
Ga Cl2 2.1878(14)
Ga Cl3 2.1689(15)
Ga Cl4 2.1770(13)
Ga Cl5 2.1622(14)
Si1 N1 1.748(4)
Si1 N2 1.736(4)
Si1 C25 1.848(5)
Si1 C26 1.860(6)
Si2 N3 1.734(4)
Si2 N4 1.752(4)
Si2 C51 1.863(6)
Si2 C52 1.859(6)
N1 C1 1.418(6)
N2 C13 1.415(6)
N3 C27 1.423(6)
N4 C39 1.421(6)
C1 C2 1.412(7)
C1 C6 1.408(7)
C2 C3 1.401(7)
C2 C7 1.520(8)
C3 H3 0.9300
C3 C4 1.371(9)
C4 H4 0.9300
C4 C5 1.381(9)
C5 H5 0.9300
C5 C6 1.405(7)
C6 C10 1.509(8)
C7 H7 0.9800
C7 C8 1.547(8)
C7 C9 1.535(8)
C8 H8A 0.9600
C8 H8B 0.9600
C8 H8C 0.9600
C9 H9A 0.9600
C9 H9B 0.9600
C9 H9C 0.9600
C10 H10 0.9800
C10 C11 1.529(8)
C10 C12 1.523(8)
C11 H11A 0.9600
C11 H11B 0.9600
C11 H11C 0.9600
C12 H12A 0.9600
C12 H12B 0.9600
C12 H12C 0.9600
C13 C14 1.416(7)
C13 C18 1.421(7)
C14 C15 1.395(7)
C14 C19 1.527(7)
C15 H15 0.9300
C15 C16 1.383(8)
C16 H16 0.9300
C16 C17 1.382(8)
C17 H17 0.9300
C17 C18 1.391(7)
C18 C22 1.519(7)
C19 H19 0.9800
C19 C20 1.530(8)
C19 C21 1.526(8)
C20 H20A 0.9600
C20 H20B 0.9600
C20 H20C 0.9600
C21 H21A 0.9600
C21 H21B 0.9600
C21 H21C 0.9600
C22 H22 0.9800
C22 C23 1.516(7)
C22 C24 1.524(7)
C23 H23A 0.9600
C23 H23B 0.9600
C23 H23C 0.9600
C24 H24A 0.9600
C24 H24B 0.9600
C24 H24C 0.9600
C25 H25A 0.9600
C25 H25B 0.9600
C25 H25C 0.9600
C26 H26A 0.9600
C26 H26B 0.9600
C26 H26C 0.9600
C27 C28 1.421(6)
C27 C32 1.406(7)
C28 C29 1.396(7)
C28 C33 1.507(7)
C29 H29 0.9300
C29 C30 1.388(8)
C30 H30 0.9300
C30 C31 1.385(7)
C31 H31 0.9300
C31 C32 1.396(7)
C32 C36 1.522(7)
C33 H33 0.9800
C33 C34 1.539(7)
C33 C35 1.527(8)
C34 H34A 0.9600
C34 H34B 0.9600
C34 H34C 0.9600
C35 H35A 0.9600
C35 H35B 0.9600
C35 H35C 0.9600
C36 H36 0.9800
C36 C37 1.504(9)
C36 C38 1.534(7)
C37 H37A 0.9600
C37 H37B 0.9600
C37 H37C 0.9600
C38 H38A 0.9600
C38 H38B 0.9600
C38 H38C 0.9600
C39 C40 1.410(7)
C39 C44 1.413(7)
C40 C41 1.377(7)
C40 C45 1.522(7)
C41 H41 0.9300
C41 C42 1.390(8)
C42 H42 0.9300
C42 C43 1.388(8)
C43 H43 0.9300
C43 C44 1.388(7)
C44 C48 1.509(7)
C45 H45 0.9800
C45 C46 1.523(7)
C45 C47 1.533(7)
C46 H46A 0.9600
C46 H46B 0.9600
C46 H46C 0.9600
C47 H47A 0.9600
C47 H47B 0.9600
C47 H47C 0.9600
C48 H48 0.9800
C48 C49 1.534(8)
C48 C50 1.523(8)
C49 H49A 0.9600
C49 H49B 0.9600
C49 H49C 0.9600
C50 H50A 0.9600
C50 H50B 0.9600
C50 H50C 0.9600
C51 H51A 0.9600
C51 H51B 0.9600
C51 H51C 0.9600
C52 H52A 0.9600
C52 H52B 0.9600
C52 H52C 0.9600
C60 H60A 0.9600
C60 H60B 0.9600
C60 H60C 0.9600
C60 C61 1.42(3)
C64 H64A 0.9700
C64 H64B 0.9700
C64 C65 1.421(16)
C64 C63 1.39(2)
C65 H65A 0.9600
C65 H65B 0.9600
C65 H65C 0.9600
C62 H62A 0.9700
C62 H62B 0.9700
C62 C63 1.47(2)
C62 C61 1.49(3)
C63 H63A 0.9700
C63 H63B 0.9700
C61 H61A 0.9700
C61 H61B 0.9700

loop_
_geom_torsion_atom_site_label_1
_geom_torsion_atom_site_label_2
_geom_torsion_atom_site_label_3
_geom_torsion_atom_site_label_4
_geom_torsion
Bi1 Si1 N1 C1 176.6(5)
Bi1 Si1 N2 C13 -168.5(5)
Bi1 N1 C1 C2 -93.5(5)
Bi1 N1 C1 C6 86.9(5)
Bi1 N2 C13 C14 -79.8(5)
Bi1 N2 C13 C18 101.2(5)
Bi2 Si2 N3 C27 167.6(6)
Bi2 Si2 N4 C39 -172.2(5)
Bi2 N3 C27 C28 65.7(6)
Bi2 N3 C27 C32 -113.8(4)
Bi2 N4 C39 C40 100.4(5)
Bi2 N4 C39 C44 -83.3(6)
Si1 N1 C1 C2 91.0(5)
Si1 N1 C1 C6 -88.6(5)
Si1 N2 C13 C14 85.1(5)
Si1 N2 C13 C18 -93.9(5)
Si2 N3 C27 C28 -98.9(5)
Si2 N3 C27 C32 81.6(6)
Si2 N4 C39 C40 -91.0(5)
Si2 N4 C39 C44 85.4(5)
N1 Si1 N2 Bi1 2.38(19)
N1 Si1 N2 C13 -166.2(4)
N1 C1 C2 C3 179.4(4)
N1 C1 C2 C7 2.6(7)
N1 C1 C6 C5 179.6(4)
N1 C1 C6 C10 -0.8(7)
N2 Si1 N1 Bi1 -2.35(19)
N2 Si1 N1 C1 174.2(4)
N2 C13 C14 C15 -177.4(4)
N2 C13 C14 C19 6.7(7)
N2 C13 C18 C17 177.9(4)
N2 C13 C18 C22 -3.3(7)
N3 Si2 N4 Bi2 1.4(2)
N3 Si2 N4 C39 -170.8(4)
N3 C27 C28 C29 -177.4(4)
N3 C27 C28 C33 0.3(7)
N3 C27 C32 C31 177.4(4)
N3 C27 C32 C36 -1.1(7)
N4 Si2 N3 Bi2 -1.4(2)
N4 Si2 N3 C27 166.2(5)
N4 C39 C40 C41 172.2(4)
N4 C39 C40 C45 -12.1(6)
N4 C39 C44 C43 -173.3(4)
N4 C39 C44 C48 9.8(7)
C1 C2 C3 C4 1.3(8)
C1 C2 C7 C8 -127.1(5)
C1 C2 C7 C9 109.2(5)
C1 C6 C10 C11 114.5(6)
C1 C6 C10 C12 -122.7(5)
C2 C1 C6 C5 0.0(7)
C2 C1 C6 C10 179.6(4)
C2 C3 C4 C5 -0.6(9)
C3 C2 C7 C8 56.0(6)
C3 C2 C7 C9 -67.6(6)
C3 C4 C5 C6 -0.4(9)
C4 C5 C6 C1 0.7(8)
C4 C5 C6 C10 -178.9(5)
C5 C6 C10 C11 -65.9(6)
C5 C6 C10 C12 57.0(6)
C6 C1 C2 C3 -1.0(7)
C6 C1 C2 C7 -177.8(4)
C7 C2 C3 C4 178.3(5)
C13 C14 C15 C16 -1.2(8)
C13 C14 C19 C20 104.9(6)
C13 C14 C19 C21 -131.9(5)
C13 C18 C22 C23 125.4(5)
C13 C18 C22 C24 -111.1(5)
C14 C13 C18 C17 -1.0(7)
C14 C13 C18 C22 177.8(4)
C14 C15 C16 C17 0.4(8)
C15 C14 C19 C20 -71.0(6)
C15 C14 C19 C21 52.2(7)
C15 C16 C17 C18 0.1(8)
C16 C17 C18 C13 0.2(7)
C16 C17 C18 C22 -178.6(5)
C17 C18 C22 C23 -55.9(6)
C17 C18 C22 C24 67.6(6)
C18 C13 C14 C15 1.5(7)
C18 C13 C14 C19 -174.4(4)
C19 C14 C15 C16 174.8(5)
C25 Si1 N1 Bi1 115.8(2)
C25 Si1 N1 C1 -67.7(5)
C25 Si1 N2 Bi1 -115.7(2)
C25 Si1 N2 C13 75.8(5)
C26 Si1 N1 Bi1 -119.9(2)
C26 Si1 N1 C1 56.7(5)
C26 Si1 N2 Bi1 122.0(2)
C26 Si1 N2 C13 -46.5(5)
C27 C28 C29 C30 -0.9(7)
C27 C28 C33 C34 -118.2(5)
C27 C28 C33 C35 118.8(5)
C27 C32 C36 C37 118.3(6)
C27 C32 C36 C38 -115.4(5)
C28 C27 C32 C31 -2.1(7)
C28 C27 C32 C36 179.4(4)
C28 C29 C30 C31 -0.3(8)
C29 C28 C33 C34 59.4(6)
C29 C28 C33 C35 -63.6(6)
C29 C30 C31 C32 0.4(8)
C30 C31 C32 C27 0.8(7)
C30 C31 C32 C36 179.3(5)
C31 C32 C36 C37 -60.2(6)
C31 C32 C36 C38 66.1(6)
C32 C27 C28 C29 2.1(7)
C32 C27 C28 C33 179.8(4)
C33 C28 C29 C30 -178.7(5)
C39 C40 C41 C42 1.8(8)
C39 C40 C45 C46 -94.3(5)
C39 C40 C45 C47 141.1(5)
C39 C44 C48 C49 95.8(6)
C39 C44 C48 C50 -140.3(5)
C40 C39 C44 C43 3.1(7)
C40 C39 C44 C48 -173.9(4)
C40 C41 C42 C43 1.4(8)
C41 C40 C45 C46 81.3(6)
C41 C40 C45 C47 -43.2(6)
C41 C42 C43 C44 -2.4(9)
C42 C43 C44 C39 0.2(8)
C42 C43 C44 C48 177.1(5)
C43 C44 C48 C49 -81.0(6)
C43 C44 C48 C50 42.9(7)
C44 C39 C40 C41 -4.0(7)
C44 C39 C40 C45 171.7(4)
C45 C40 C41 C42 -173.9(5)
C51 Si2 N3 Bi2 -118.8(3)
C51 Si2 N3 C27 48.8(5)
C51 Si2 N4 Bi2 119.5(3)
C51 Si2 N4 C39 -52.7(5)
C52 Si2 N3 Bi2 113.9(2)
C52 Si2 N3 C27 -78.5(5)
C52 Si2 N4 Bi2 -119.6(3)
C52 Si2 N4 C39 68.2(5)
C65 C64 C63 C62 -64(2)
C63 C62 C61 C60 -164(2)
C61 C62 C63 C64 -157.6(19)
